data_4345253
loop_
_publ_author_name
'Suturina, Elizaveta A.'
'Nehrkorn, Joscha'
'Zadrozny, Joseph M.'
'Liu, Junjie'
'Atanasov, Mihail'
'Weyherm\"uller, Thomas'
'Maganas, Dimitrios'
'Hill, Stephen'
'Schnegg, Alexander'
'Bill, Eckhard'
'Long, Jeffrey R.'
'Neese, Frank'

_publ_section_title
;
 Magneto-Structural Correlations in Pseudotetrahedral Forms of the
 [Co(SPh)4](2-) Complex Probed by Magnetometry, MCD Spectroscopy, Advanced
 EPR Techniques, and ab Initio Electronic Structure Calculations.
;
_journal_issue 5
_journal_name_full 'Inorganic chemistry'
_journal_page_first 3102
_journal_page_last 3118
_journal_paper_doi 10.1021/acs.inorgchem.7b00097
_journal_volume 56
_journal_year 2017
_chemical_formula_moiety 'C24 H20 Co S4, 2(C24 H20 P)'
_chemical_formula_sum 'C72 H60 Co P2 S4'
_chemical_formula_weight 1174.31
_chemical_name_common (Ph4P)2[Cp(SPh)4]
_chemical_name_systematic
;
 ?
;
_space_group_IT_number 29
_symmetry_cell_setting orthorhombic
_symmetry_space_group_name_Hall 'P 2c -2ac'
_symmetry_space_group_name_H-M 'P c a 21'
_atom_sites_solution_hydrogens geom
_atom_sites_solution_primary direct
_atom_sites_solution_secondary difmap
_audit_creation_method SHELXL-97
_cell_angle_alpha 90.00
_cell_angle_beta 90.00
_cell_angle_gamma 90.00
_cell_formula_units_Z 4
_cell_length_a 17.378
_cell_length_b 13.673
_cell_length_c 24.615
_cell_measurement_reflns_used 9519
_cell_measurement_temperature 100(2)
_cell_measurement_theta_max 25.33
_cell_measurement_theta_min 2.52
_cell_volume 5848.755
_computing_cell_refinement 'Bruker APEX2 v. 2009.1'
_computing_data_collection 'Bruker APEX2 v. 2009.1'
_computing_data_reduction 'Bruker APEX2 v. 2009.1'
_computing_molecular_graphics DIAMOND
_computing_publication_material WinGX
_computing_structure_refinement 'SHELXL-97 (Sheldrick, 2008)'
_computing_structure_solution SIR-2004
_diffrn_ambient_temperature 100(2)
_diffrn_detector_area_resol_mean 8.366
_diffrn_measured_fraction_theta_full 0.999
_diffrn_measured_fraction_theta_max 0.997
_diffrn_measurement_device_type 'Bruker APEX-II CCD'
_diffrn_measurement_method '\f and \w scans'
_diffrn_radiation_monochromator 'QUAZAR multilayer mirrors'
_diffrn_radiation_source 'micro-focus sealed tube'
_diffrn_radiation_type MoK\a
_diffrn_radiation_wavelength 0.71073
_diffrn_reflns_av_R_equivalents 0.0345
_diffrn_reflns_av_sigmaI/netI 0.0251
_diffrn_reflns_limit_h_max 20
_diffrn_reflns_limit_h_min -20
_diffrn_reflns_limit_k_max 16
_diffrn_reflns_limit_k_min -15
_diffrn_reflns_limit_l_max 29
_diffrn_reflns_limit_l_min -29
_diffrn_reflns_number 74390
_diffrn_reflns_theta_full 25.00
_diffrn_reflns_theta_max 25.37
_diffrn_reflns_theta_min 1.90
_exptl_absorpt_coefficient_mu 0.535
_exptl_absorpt_correction_T_max 0.9280
_exptl_absorpt_correction_T_min 0.8449
_exptl_absorpt_correction_type multi-scan
_exptl_absorpt_process_details SADABS
_exptl_crystal_colour green
_exptl_crystal_density_diffrn 1.334
_exptl_crystal_density_method 'not measured'
_exptl_crystal_description block
_exptl_crystal_F_000 2452
_exptl_crystal_size_max 0.250
_exptl_crystal_size_mid 0.206
_exptl_crystal_size_min 0.114
_refine_diff_density_max 2.752
_refine_diff_density_min -0.689
_refine_diff_density_rms 0.088
_refine_ls_abs_structure_details 'Flack H D (1983), Acta Cryst. A39, 876-881'
_refine_ls_abs_structure_Flack -0.002(18)
_refine_ls_extinction_method none
_refine_ls_goodness_of_fit_ref 1.033
_refine_ls_hydrogen_treatment constr
_refine_ls_matrix_type full
_refine_ls_number_parameters 712
_refine_ls_number_reflns 10497
_refine_ls_number_restraints 1
_refine_ls_restrained_S_all 1.033
_refine_ls_R_factor_all 0.0583
_refine_ls_R_factor_gt 0.0546
_refine_ls_shift/su_max 0.000
_refine_ls_shift/su_mean 0.000
_refine_ls_structure_factor_coef Fsqd
_refine_ls_weighting_details 'calc w=1/[\s^2^(Fo^2^)+(0.0913P)^2^+10.1647P] where P=(Fo^2^+2Fc^2^)/3'
_refine_ls_weighting_scheme calc
_refine_ls_wR_factor_gt 0.1435
_refine_ls_wR_factor_ref 0.1472
_reflns_number_gt 9854
_reflns_number_total 10497
_reflns_threshold_expression >2sigma(I)
_cod_data_source_file ic7b00097_si_002.cif
_cod_data_source_block jz142
_cod_depositor_comments 'Adding full bibliography for 4345253.cif.'
_cod_original_cell_volume 5848.8
_cod_original_sg_symbol_H-M Pca2(1)
_cod_database_code 4345253

loop_
_symmetry_equiv_pos_as_xyz
'x, y, z'
'-x, -y, z+1/2'
'-x+1/2, y, z+1/2'
'x+1/2, -y, z'

loop_
_atom_site_label
_atom_site_type_symbol
_atom_site_fract_x
_atom_site_fract_y
_atom_site_fract_z
_atom_site_U_iso_or_equiv
_atom_site_adp_type
_atom_site_occupancy
_atom_site_symmetry_multiplicity
_atom_site_calc_flag
_atom_site_refinement_flags
Co1 Co 0.08669(4) 0.78726(4) 0.01682(3) 0.02724(16) Uani 1 1 d .
P1 P -0.08940(6) 0.77779(8) 0.33766(4) 0.0182(2) Uani 1 1 d .
P2 P 0.11401(6) 0.25039(8) 0.20653(4) 0.0174(2) Uani 1 1 d .
S1 S 0.05183(8) 0.94853(9) 0.03509(5) 0.0358(3) Uani 1 1 d .
S2 S -0.03630(7) 0.72047(11) 0.01071(6) 0.0432(3) Uani 1 1 d .
S3 S 0.15847(7) 0.76176(8) -0.06105(5) 0.0273(3) Uani 1 1 d .
S4 S 0.17424(7) 0.72246(9) 0.07814(5) 0.0320(3) Uani 1 1 d .
C1 C 0.1368(3) 1.0221(4) 0.03710(18) 0.0337(11) Uani 1 1 d .
C2 C 0.1310(4) 1.1238(4) 0.03398(19) 0.0373(12) Uani 1 1 d .
H2A H 0.0831 1.1528 0.0290 0.045 Uiso 1 1 calc R
C3 C 0.1956(4) 1.1815(4) 0.0381(2) 0.0490(16) Uani 1 1 d .
H3A H 0.1906 1.2491 0.0361 0.059 Uiso 1 1 calc R
C4 C 0.2673(4) 1.1414(4) 0.04521(19) 0.0434(14) Uani 1 1 d .
H4A H 0.3106 1.1811 0.0479 0.052 Uiso 1 1 calc R
C5 C 0.2738(3) 1.0418(4) 0.04821(18) 0.0364(12) Uani 1 1 d .
H5A H 0.3221 1.0142 0.0537 0.044 Uiso 1 1 calc R
C6 C 0.2100(3) 0.9806(4) 0.04330(17) 0.0297(10) Uani 1 1 d .
H6A H 0.2160 0.9130 0.0441 0.036 Uiso 1 1 calc R
C7 C -0.0278(3) 0.5875(5) 0.0076(2) 0.0493(15) Uani 1 1 d .
C8 C -0.0923(4) 0.5334(5) 0.0029(2) 0.0548(17) Uani 1 1 d .
H8A H -0.1394 0.5650 -0.0008 0.066 Uiso 1 1 calc R
C9 C -0.0906(5) 0.4329(6) 0.0035(2) 0.064(2) Uani 1 1 d .
H9A H -0.1362 0.3979 0.0000 0.076 Uiso 1 1 calc R
C10 C -0.0210(5) 0.3829(5) 0.0094(3) 0.0647(19) Uani 1 1 d .
H10A H -0.0193 0.3150 0.0116 0.078 Uiso 1 1 calc R
C11 C 0.0447(5) 0.4380(5) 0.0119(3) 0.0608(17) Uani 1 1 d .
H11A H 0.0920 0.4065 0.0141 0.073 Uiso 1 1 calc R
C12 C 0.0425(4) 0.5401(4) 0.0111(3) 0.0495(14) Uani 1 1 d .
H12A H 0.0879 0.5760 0.0130 0.059 Uiso 1 1 calc R
C13 C 0.1156(3) 0.8225(3) -0.11607(18) 0.0269(10) Uani 1 1 d .
C14 C 0.0456(3) 0.8738(3) -0.11066(18) 0.0253(9) Uani 1 1 d .
H14A H 0.0207 0.8754 -0.0772 0.030 Uiso 1 1 calc R
C15 C 0.0137(3) 0.9219(3) -0.15478(18) 0.0245(9) Uani 1 1 d .
H15A H -0.0322 0.9560 -0.1505 0.029 Uiso 1 1 calc R
C16 C 0.0490(3) 0.9199(3) -0.20517(19) 0.0245(9) Uani 1 1 d .
H16A H 0.0268 0.9521 -0.2345 0.029 Uiso 1 1 calc R
C17 C 0.1172(3) 0.8701(3) -0.21159(18) 0.0253(10) Uani 1 1 d .
H17A H 0.1410 0.8683 -0.2454 0.030 Uiso 1 1 calc R
C18 C 0.1505(3) 0.8226(3) -0.16770(19) 0.0240(9) Uani 1 1 d .
H18A H 0.1970 0.7900 -0.1725 0.029 Uiso 1 1 calc R
C19 C 0.1316(3) 0.6737(3) 0.13715(19) 0.0283(10) Uani 1 1 d .
C20 C 0.1752(3) 0.6666(3) 0.1851(2) 0.0319(11) Uani 1 1 d .
H20A H 0.2248 0.6922 0.1860 0.038 Uiso 1 1 calc R
C21 C 0.1456(3) 0.6219(3) 0.2313(2) 0.0320(11) Uani 1 1 d .
H21A H 0.1755 0.6167 0.2625 0.038 Uiso 1 1 calc R
C22 C 0.0713(3) 0.5852(3) 0.23072(19) 0.0293(10) Uani 1 1 d .
H22A H 0.0510 0.5548 0.2613 0.035 Uiso 1 1 calc R
C23 C 0.0276(3) 0.5943(3) 0.1836(2) 0.0299(10) Uani 1 1 d .
H23A H -0.0225 0.5703 0.1834 0.036 Uiso 1 1 calc R
C24 C 0.0554(3) 0.6370(3) 0.1383(2) 0.0308(10) Uani 1 1 d .
H24A H 0.0244 0.6423 0.1076 0.037 Uiso 1 1 calc R
C25 C -0.1738(2) 0.8265(3) 0.36956(16) 0.0184(8) Uani 1 1 d .
C26 C -0.1783(2) 0.9284(3) 0.37857(16) 0.0189(8) Uani 1 1 d .
H26A H -0.1387 0.9696 0.3675 0.023 Uiso 1 1 calc R
C27 C -0.2434(2) 0.9659(3) 0.40435(17) 0.0227(9) Uani 1 1 d .
H27A H -0.2463 1.0324 0.4121 0.027 Uiso 1 1 calc R
C28 C -0.3038(2) 0.9046(3) 0.41853(17) 0.0225(9) Uani 1 1 d .
H28A H -0.3476 0.9305 0.4348 0.027 Uiso 1 1 calc R
C29 C -0.2995(2) 0.8048(3) 0.40852(17) 0.0231(9) Uani 1 1 d .
H29A H -0.3402 0.7641 0.4180 0.028 Uiso 1 1 calc R
C30 C -0.2343(2) 0.7661(3) 0.38444(17) 0.0208(8) Uani 1 1 d .
H30A H -0.2310 0.6992 0.3782 0.025 Uiso 1 1 calc R
C31 C -0.0045(3) 0.7929(3) 0.37880(18) 0.0228(9) Uani 1 1 d .
C32 C -0.0021(2) 0.8629(3) 0.41987(17) 0.0225(9) Uani 1 1 d .
H32A H -0.0451 0.9009 0.4274 0.027 Uiso 1 1 calc R
C33 C 0.0662(3) 0.8755(3) 0.44990(19) 0.0288(10) Uani 1 1 d .
H33A H 0.0680 0.9215 0.4777 0.035 Uiso 1 1 calc R
C34 C 0.1296(3) 0.8205(4) 0.4383(2) 0.0308(11) Uani 1 1 d .
H34A H 0.1749 0.8301 0.4577 0.037 Uiso 1 1 calc R
C35 C 0.1270(3) 0.7497(4) 0.3972(2) 0.0300(10) Uani 1 1 d .
H35A H 0.1703 0.7125 0.3894 0.036 Uiso 1 1 calc R
C36 C 0.0592(3) 0.7353(4) 0.36825(19) 0.0288(10) Uani 1 1 d .
H36A H 0.0568 0.6869 0.3418 0.035 Uiso 1 1 calc R
C37 C -0.1036(2) 0.6488(3) 0.32765(18) 0.0213(9) Uani 1 1 d .
C38 C -0.1258(2) 0.6134(3) 0.27749(19) 0.0234(9) Uani 1 1 d .
H38A H -0.1297 0.6553 0.2479 0.028 Uiso 1 1 calc R
C39 C -0.1423(3) 0.5145(3) 0.2718(2) 0.0308(11) Uani 1 1 d .
H39A H -0.1555 0.4897 0.2378 0.037 Uiso 1 1 calc R
C40 C -0.1393(3) 0.4519(3) 0.3167(2) 0.0374(12) Uani 1 1 d .
H40A H -0.1515 0.3860 0.3127 0.045 Uiso 1 1 calc R
C41 C -0.1179(3) 0.4880(4) 0.3674(2) 0.0371(12) Uani 1 1 d .
H41A H -0.1158 0.4465 0.3973 0.044 Uiso 1 1 calc R
C42 C -0.0997(3) 0.5868(3) 0.3729(2) 0.0310(10) Uani 1 1 d .
H42A H -0.0850 0.6114 0.4066 0.037 Uiso 1 1 calc R
C43 C -0.0753(2) 0.8333(3) 0.27202(17) 0.0180(8) Uani 1 1 d .
C44 C -0.1362(2) 0.8835(3) 0.24690(17) 0.0221(9) Uani 1 1 d .
H44A H -0.1828 0.8923 0.2648 0.027 Uiso 1 1 calc R
C45 C -0.1252(3) 0.9199(4) 0.19448(18) 0.0277(10) Uani 1 1 d .
H45A H -0.1647 0.9542 0.1776 0.033 Uiso 1 1 calc R
C46 C -0.0566(3) 0.9059(3) 0.16743(18) 0.0251(9) Uani 1 1 d .
H46A H -0.0508 0.9288 0.1321 0.030 Uiso 1 1 calc R
C47 C 0.0035(3) 0.8579(3) 0.19274(19) 0.0273(10) Uani 1 1 d .
H47A H 0.0499 0.8494 0.1746 0.033 Uiso 1 1 calc R
C48 C -0.0054(3) 0.8225(3) 0.24519(18) 0.0240(9) Uani 1 1 d .
H48A H 0.0355 0.7915 0.2624 0.029 Uiso 1 1 calc R
C49 C 0.1076(2) 0.3187(3) 0.26916(16) 0.0187(8) Uani 1 1 d .
C50 C 0.0464(2) 0.3041(3) 0.30534(18) 0.0217(9) Uani 1 1 d .
H50A H 0.0073 0.2603 0.2968 0.026 Uiso 1 1 calc R
C51 C 0.0444(3) 0.3544(3) 0.35307(18) 0.0242(9) Uani 1 1 d .
H51A H 0.0045 0.3435 0.3775 0.029 Uiso 1 1 calc R
C52 C 0.1017(3) 0.4221(3) 0.36553(18) 0.0253(9) Uani 1 1 d .
H52A H 0.0989 0.4582 0.3975 0.030 Uiso 1 1 calc R
C53 C 0.1630(3) 0.4355(3) 0.33020(18) 0.0234(9) Uani 1 1 d .
H53A H 0.2019 0.4795 0.3389 0.028 Uiso 1 1 calc R
C54 C 0.1661(2) 0.3841(3) 0.28242(17) 0.0203(8) Uani 1 1 d .
H54A H 0.2074 0.3929 0.2588 0.024 Uiso 1 1 calc R
C55 C 0.1814(3) 0.3129(3) 0.16401(17) 0.0231(9) Uani 1 1 d .
C56 C 0.1589(3) 0.3977(3) 0.13703(19) 0.0365(12) Uani 1 1 d .
H56A H 0.1077 0.4174 0.1369 0.044 Uiso 1 1 calc R
C57 C 0.2160(5) 0.4533(4) 0.1098(2) 0.0532(18) Uani 1 1 d .
H57A H 0.2025 0.5102 0.0914 0.064 Uiso 1 1 calc R
C58 C 0.2914(4) 0.4228(4) 0.1106(2) 0.0488(16) Uani 1 1 d .
H58A H 0.3285 0.4608 0.0933 0.059 Uiso 1 1 calc R
C59 C 0.3140(3) 0.3372(4) 0.1363(2) 0.0383(13) Uani 1 1 d .
H59A H 0.3652 0.3172 0.1357 0.046 Uiso 1 1 calc R
C60 C 0.2583(3) 0.2821(4) 0.16292(19) 0.0284(10) Uani 1 1 d .
H60A H 0.2723 0.2243 0.1802 0.034 Uiso 1 1 calc R
C61 C 0.0203(2) 0.2466(3) 0.17536(17) 0.0229(9) Uani 1 1 d .
C62 C -0.0277(3) 0.3286(3) 0.18001(19) 0.0310(11) Uani 1 1 d .
H62A H -0.0127 0.3822 0.2007 0.037 Uiso 1 1 calc R
C63 C -0.0976(3) 0.3283(4) 0.1532(2) 0.0392(13) Uani 1 1 d .
H63A H -0.1298 0.3823 0.1559 0.047 Uiso 1 1 calc R
C64 C -0.1202(3) 0.2488(4) 0.1226(2) 0.0391(12) Uani 1 1 d .
H64A H -0.1670 0.2504 0.1043 0.047 Uiso 1 1 calc R
C65 C -0.0738(3) 0.1667(4) 0.1188(2) 0.0346(11) Uani 1 1 d .
H65A H -0.0897 0.1129 0.0986 0.042 Uiso 1 1 calc R
C66 C -0.0031(3) 0.1656(3) 0.14544(19) 0.0283(10) Uani 1 1 d .
H66A H 0.0284 0.1108 0.1432 0.034 Uiso 1 1 calc R
C67 C 0.1468(2) 0.1273(3) 0.21853(16) 0.0176(8) Uani 1 1 d .
C68 C 0.1655(2) 0.0668(3) 0.17470(16) 0.0205(9) Uani 1 1 d .
H68A H 0.1654 0.0916 0.1395 0.025 Uiso 1 1 calc R
C69 C 0.1843(2) -0.0303(3) 0.18382(18) 0.0235(9) Uani 1 1 d .
H69A H 0.1959 -0.0710 0.1547 0.028 Uiso 1 1 calc R
C70 C 0.1856(3) -0.0662(3) 0.23577(18) 0.0232(9) Uani 1 1 d .
H70A H 0.1978 -0.1316 0.2415 0.028 Uiso 1 1 calc R
C71 C 0.1693(2) -0.0071(3) 0.27985(17) 0.0215(9) Uani 1 1 d .
H71A H 0.1714 -0.0324 0.3149 0.026 Uiso 1 1 calc R
C72 C 0.1497(2) 0.0908(3) 0.27148(16) 0.0186(8) Uani 1 1 d .
H72A H 0.1388 0.1312 0.3009 0.022 Uiso 1 1 calc R

loop_
_atom_site_aniso_label
_atom_site_aniso_U_11
_atom_site_aniso_U_22
_atom_site_aniso_U_33
_atom_site_aniso_U_23
_atom_site_aniso_U_13
_atom_site_aniso_U_12
Co1 0.0338(4) 0.0274(3) 0.0205(3) 0.0025(3) 0.0004(3) 0.0011(3)
P1 0.0173(5) 0.0183(5) 0.0190(5) 0.0003(4) 0.0003(4) -0.0001(4)
P2 0.0180(5) 0.0190(5) 0.0152(5) 0.0012(4) -0.0004(4) -0.0011(4)
S1 0.0436(7) 0.0371(7) 0.0268(6) -0.0026(5) 0.0003(5) 0.0124(5)
S2 0.0278(6) 0.0698(9) 0.0319(7) 0.0144(7) -0.0043(6) -0.0105(6)
S3 0.0286(6) 0.0255(5) 0.0278(6) 0.0019(4) 0.0018(5) 0.0020(5)
S4 0.0258(6) 0.0346(6) 0.0355(6) 0.0124(5) -0.0030(5) -0.0019(5)
C1 0.049(3) 0.037(3) 0.014(2) -0.0037(19) -0.006(2) 0.005(2)
C2 0.055(3) 0.037(3) 0.019(2) -0.005(2) -0.004(2) 0.009(2)
C3 0.095(5) 0.037(3) 0.015(2) -0.003(2) 0.009(3) 0.003(3)
C4 0.076(4) 0.040(3) 0.014(2) -0.002(2) 0.008(3) -0.012(3)
C5 0.049(3) 0.047(3) 0.013(2) -0.0001(19) 0.006(2) -0.005(2)
C6 0.045(3) 0.030(2) 0.014(2) -0.0006(18) 0.003(2) 0.000(2)
C7 0.049(3) 0.078(4) 0.021(3) -0.001(3) 0.006(2) -0.007(3)
C8 0.071(4) 0.068(4) 0.025(3) -0.005(3) 0.007(3) -0.024(3)
C9 0.094(6) 0.070(5) 0.027(3) -0.009(3) 0.014(3) -0.031(4)
C10 0.099(6) 0.053(4) 0.042(4) -0.006(3) 0.016(4) -0.017(4)
C11 0.094(5) 0.052(4) 0.037(3) -0.012(3) 0.012(3) -0.014(4)
C12 0.054(3) 0.059(4) 0.036(3) 0.000(3) 0.000(3) -0.009(3)
C13 0.037(3) 0.019(2) 0.024(2) 0.0049(18) -0.002(2) -0.0145(19)
C14 0.026(2) 0.027(2) 0.023(2) -0.0048(18) 0.0021(18) -0.0075(18)
C15 0.025(2) 0.022(2) 0.026(2) -0.0062(18) -0.0016(18) -0.0047(18)
C16 0.024(2) 0.020(2) 0.029(2) 0.0037(17) -0.0039(18) -0.0116(17)
C17 0.032(2) 0.020(2) 0.023(2) -0.0031(17) 0.0059(19) -0.0103(18)
C18 0.025(2) 0.019(2) 0.028(2) -0.0009(18) 0.0011(19) -0.0035(17)
C19 0.033(3) 0.023(2) 0.029(2) 0.0056(19) 0.000(2) 0.0063(19)
C20 0.036(3) 0.028(2) 0.032(2) 0.003(2) 0.001(2) 0.001(2)
C21 0.041(3) 0.026(2) 0.029(2) 0.0010(19) -0.002(2) 0.013(2)
C22 0.037(3) 0.028(2) 0.023(2) -0.0023(19) -0.0001(19) 0.011(2)
C23 0.029(2) 0.026(2) 0.034(3) -0.0010(19) 0.005(2) 0.0090(19)
C24 0.027(2) 0.030(2) 0.035(3) -0.007(2) -0.006(2) 0.0077(19)
C25 0.018(2) 0.022(2) 0.0153(19) 0.0013(16) 0.0010(16) 0.0031(16)
C26 0.019(2) 0.020(2) 0.0179(19) -0.0026(16) -0.0010(16) -0.0034(16)
C27 0.027(2) 0.024(2) 0.017(2) -0.0023(16) -0.0021(17) 0.0025(18)
C28 0.0137(19) 0.037(2) 0.0163(19) -0.0032(18) 0.0000(16) 0.0035(17)
C29 0.019(2) 0.031(2) 0.019(2) 0.0001(17) -0.0001(17) -0.0078(18)
C30 0.019(2) 0.026(2) 0.018(2) 0.0006(16) 0.0006(17) 0.0008(17)
C31 0.023(2) 0.024(2) 0.021(2) 0.0074(17) -0.0039(17) -0.0059(17)
C32 0.022(2) 0.022(2) 0.024(2) 0.0063(17) 0.0008(17) -0.0037(17)
C33 0.027(2) 0.033(2) 0.027(2) 0.0022(19) 0.0006(19) -0.011(2)
C34 0.017(2) 0.043(3) 0.032(3) 0.013(2) -0.0069(19) -0.010(2)
C35 0.018(2) 0.042(3) 0.030(3) 0.007(2) 0.0026(18) 0.003(2)
C36 0.023(2) 0.035(2) 0.028(2) 0.001(2) 0.001(2) 0.0016(19)
C37 0.017(2) 0.021(2) 0.026(2) 0.0010(17) 0.0048(17) -0.0004(16)
C38 0.014(2) 0.028(2) 0.029(2) -0.0021(18) 0.0029(17) 0.0018(17)
C39 0.022(2) 0.024(2) 0.046(3) -0.013(2) 0.005(2) 0.0018(18)
C40 0.032(3) 0.016(2) 0.064(4) 0.000(2) 0.007(2) 0.0042(19)
C41 0.035(3) 0.027(2) 0.049(3) 0.015(2) 0.002(2) 0.011(2)
C42 0.036(3) 0.026(2) 0.032(3) 0.007(2) -0.001(2) 0.0024(19)
C43 0.019(2) 0.0137(18) 0.021(2) -0.0004(15) -0.0007(16) -0.0041(15)
C44 0.017(2) 0.030(2) 0.019(2) -0.0005(17) -0.0002(17) 0.0002(17)
C45 0.021(2) 0.036(3) 0.027(2) 0.0095(19) -0.0057(18) -0.0029(18)
C46 0.029(2) 0.027(2) 0.020(2) 0.0014(17) 0.0045(18) -0.0086(18)
C47 0.024(2) 0.023(2) 0.035(3) 0.0028(18) 0.008(2) -0.0015(18)
C48 0.020(2) 0.021(2) 0.032(2) 0.0015(18) 0.0016(18) -0.0020(17)
C49 0.021(2) 0.019(2) 0.0167(19) 0.0027(16) -0.0043(16) 0.0044(16)
C50 0.019(2) 0.021(2) 0.025(2) -0.0010(17) 0.0035(17) -0.0022(17)
C51 0.029(2) 0.024(2) 0.020(2) 0.0014(17) 0.0039(17) 0.0026(18)
C52 0.032(2) 0.026(2) 0.019(2) 0.0002(18) 0.0015(18) 0.0049(18)
C53 0.025(2) 0.023(2) 0.022(2) 0.0002(17) -0.0043(18) -0.0036(17)
C54 0.020(2) 0.022(2) 0.019(2) 0.0012(16) 0.0002(16) 0.0011(16)
C55 0.034(2) 0.021(2) 0.0136(19) -0.0020(16) 0.0078(18) -0.0084(18)
C56 0.062(3) 0.023(2) 0.024(2) -0.0027(19) 0.012(2) 0.006(2)
C57 0.105(5) 0.019(2) 0.035(3) 0.003(2) 0.033(3) -0.006(3)
C58 0.075(4) 0.040(3) 0.031(3) -0.014(2) 0.030(3) -0.023(3)
C59 0.040(3) 0.048(3) 0.028(3) -0.007(2) 0.012(2) -0.024(2)
C60 0.022(2) 0.041(3) 0.022(2) -0.0045(19) -0.0007(18) -0.009(2)
C61 0.022(2) 0.028(2) 0.019(2) 0.0027(17) -0.0039(17) 0.0003(17)
C62 0.037(3) 0.028(2) 0.028(2) -0.006(2) -0.007(2) 0.007(2)
C63 0.034(3) 0.040(3) 0.044(3) -0.004(2) -0.008(2) 0.019(2)
C64 0.023(2) 0.061(4) 0.033(3) 0.001(3) -0.008(2) 0.002(2)
C65 0.026(2) 0.040(3) 0.038(3) 0.000(2) -0.012(2) -0.005(2)
C66 0.027(2) 0.027(2) 0.031(2) -0.0042(19) -0.0029(19) 0.0000(19)
C67 0.0131(18) 0.021(2) 0.019(2) -0.0005(16) 0.0000(15) -0.0027(15)
C68 0.019(2) 0.027(2) 0.015(2) -0.0022(17) 0.0012(16) -0.0014(17)
C69 0.018(2) 0.028(2) 0.024(2) -0.0047(18) 0.0008(17) -0.0008(17)
C70 0.025(2) 0.018(2) 0.026(2) 0.0017(17) -0.0043(18) 0.0016(17)
C71 0.021(2) 0.024(2) 0.020(2) 0.0022(17) -0.0034(16) -0.0020(17)
C72 0.019(2) 0.022(2) 0.016(2) -0.0001(16) -0.0032(16) -0.0023(16)

loop_
_atom_type_symbol
_atom_type_description
_atom_type_scat_dispersion_real
_atom_type_scat_dispersion_imag
_atom_type_scat_source
C C 0.0033 0.0016 'International Tables Vol C Tables 4.2.6.8 and 6.1.1.4'
H H 0.0000 0.0000 'International Tables Vol C Tables 4.2.6.8 and 6.1.1.4'
P P 0.1023 0.0942 'International Tables Vol C Tables 4.2.6.8 and 6.1.1.4'
S S 0.1246 0.1234 'International Tables Vol C Tables 4.2.6.8 and 6.1.1.4'
Co Co 0.3494 0.9721 'International Tables Vol C Tables 4.2.6.8 and 6.1.1.4'

loop_
_geom_angle_atom_site_label_1
_geom_angle_atom_site_label_2
_geom_angle_atom_site_label_3
_geom_angle
S3 Co1 S4 97.36(5)
S3 Co1 S2 112.47(5)
S4 Co1 S2 119.62(5)
S3 Co1 S1 116.27(5)
S4 Co1 S1 113.98(5)
S2 Co1 S1 98.33(6)
C25 P1 C37 108.21(19)
C25 P1 C31 112.4(2)
C37 P1 C31 107.5(2)
C25 P1 C43 110.34(19)
C37 P1 C43 108.01(19)
C31 P1 C43 110.16(19)
C55 P2 C67 109.6(2)
C55 P2 C61 110.9(2)
C67 P2 C61 109.2(2)
C55 P2 C49 107.0(2)
C67 P2 C49 111.25(18)
C61 P2 C49 108.9(2)
C1 S1 Co1 108.83(17)
C7 S2 Co1 108.6(2)
C13 S3 Co1 109.84(17)
C19 S4 Co1 113.90(17)
C2 C1 C6 118.4(5)
C2 C1 S1 119.9(4)
C6 C1 S1 121.7(4)
C3 C2 C1 120.5(5)
C4 C3 C2 121.4(5)
C5 C4 C3 118.7(6)
C4 C5 C6 121.8(5)
C5 C6 C1 119.3(5)
C8 C7 C12 118.8(6)
C8 C7 S2 118.9(5)
C12 C7 S2 122.3(5)
C7 C8 C9 122.0(7)
C8 C9 C10 120.6(7)
C11 C10 C9 117.2(7)
C10 C11 C12 121.9(7)
C7 C12 C11 119.5(6)
C18 C13 C14 117.2(4)
C18 C13 S3 120.9(4)
C14 C13 S3 121.9(4)
C15 C14 C13 120.5(4)
C16 C15 C14 121.0(4)
C17 C16 C15 119.6(4)
C16 C17 C18 120.1(4)
C17 C18 C13 121.6(4)
C20 C19 C24 117.6(4)
C20 C19 S4 119.4(4)
C24 C19 S4 122.9(4)
C21 C20 C19 121.2(5)
C22 C21 C20 119.7(5)
C21 C22 C23 119.0(5)
C24 C23 C22 122.2(5)
C23 C24 C19 120.3(5)
C30 C25 C26 120.3(4)
C30 C25 P1 121.0(3)
C26 C25 P1 118.7(3)
C27 C26 C25 118.6(4)
C28 C27 C26 120.4(4)
C29 C28 C27 120.5(4)
C30 C29 C28 119.7(4)
C29 C30 C25 120.5(4)
C36 C31 C32 120.2(4)
C36 C31 P1 119.0(4)
C32 C31 P1 120.8(3)
C31 C32 C33 119.4(4)
C34 C33 C32 120.1(4)
C33 C34 C35 120.4(4)
C36 C35 C34 119.8(4)
C31 C36 C35 120.0(5)
C38 C37 C42 120.8(4)
C38 C37 P1 120.3(3)
C42 C37 P1 118.6(4)
C37 C38 C39 119.3(4)
C38 C39 C40 120.5(5)
C41 C40 C39 120.1(4)
C40 C41 C42 119.5(5)
C41 C42 C37 119.8(5)
C48 C43 C44 120.0(4)
C48 C43 P1 120.0(3)
C44 C43 P1 119.9(3)
C45 C44 C43 118.6(4)
C46 C45 C44 121.0(4)
C45 C46 C47 120.1(4)
C46 C47 C48 120.1(4)
C47 C48 C43 120.1(4)
C54 C49 C50 119.7(4)
C54 C49 P2 119.2(3)
C50 C49 P2 121.1(3)
C51 C50 C49 119.8(4)
C50 C51 C52 120.4(4)
C53 C52 C51 119.9(4)
C54 C53 C52 120.0(4)
C53 C54 C49 120.1(4)
C56 C55 C60 120.6(4)
C56 C55 P2 119.5(4)
C60 C55 P2 119.5(3)
C55 C56 C57 118.3(5)
C58 C57 C56 119.9(5)
C57 C58 C59 122.1(5)
C58 C59 C60 118.4(5)
C59 C60 C55 120.7(5)
C66 C61 C62 120.5(4)
C66 C61 P2 120.8(3)
C62 C61 P2 118.7(3)
C63 C62 C61 118.7(4)
C64 C63 C62 120.9(5)
C63 C64 C65 120.6(5)
C64 C65 C66 119.4(5)
C61 C66 C65 119.9(4)
C72 C67 C68 120.0(4)
C72 C67 P2 119.9(3)
C68 C67 P2 120.0(3)
C69 C68 C67 119.8(4)
C70 C69 C68 119.9(4)
C69 C70 C71 121.3(4)
C70 C71 C72 119.6(4)
C71 C72 C67 119.3(4)

loop_
_geom_bond_atom_site_label_1
_geom_bond_atom_site_label_2
_geom_bond_distance
Co1 S3 2.3133(13)
Co1 S4 2.3190(13)
Co1 S2 2.3292(14)
Co1 S1 2.3305(14)
P1 C25 1.792(4)
P1 C37 1.797(4)
P1 C31 1.801(4)
P1 C43 1.802(4)
P2 C55 1.789(4)
P2 C67 1.801(4)
P2 C61 1.802(4)
P2 C49 1.806(4)
S1 C1 1.788(6)
S2 C7 1.825(7)
S3 C13 1.754(5)
S4 C19 1.762(5)
C1 C2 1.397(7)
C1 C6 1.400(7)
C2 C3 1.376(9)
C3 C4 1.372(9)
C4 C5 1.369(8)
C5 C6 1.394(7)
C7 C8 1.348(8)
C7 C12 1.387(9)
C8 C9 1.374(10)
C9 C10 1.398(11)
C10 C11 1.368(10)
C11 C12 1.397(9)
C13 C18 1.408(7)
C13 C14 1.410(7)
C14 C15 1.386(7)
C15 C16 1.384(7)
C16 C17 1.377(7)
C17 C18 1.387(7)
C19 C20 1.407(7)
C19 C24 1.416(7)
C20 C21 1.390(7)
C21 C22 1.385(8)
C22 C23 1.392(7)
C23 C24 1.349(7)
C25 C30 1.385(6)
C25 C26 1.413(6)
C26 C27 1.394(6)
C27 C28 1.389(6)
C28 C29 1.388(6)
C29 C30 1.383(6)
C31 C36 1.384(7)
C31 C32 1.393(6)
C32 C33 1.408(6)
C33 C34 1.365(7)
C34 C35 1.399(7)
C35 C36 1.391(7)
C37 C38 1.382(6)
C37 C42 1.402(7)
C38 C39 1.389(6)
C39 C40 1.400(8)
C40 C41 1.391(8)
C41 C42 1.394(7)
C43 C48 1.390(6)
C43 C44 1.404(6)
C44 C45 1.396(6)
C45 C46 1.378(7)
C46 C47 1.382(7)
C47 C48 1.388(6)
C49 C54 1.393(6)
C49 C50 1.402(6)
C50 C51 1.361(6)
C51 C52 1.394(7)
C52 C53 1.387(6)
C53 C54 1.372(6)
C55 C56 1.393(7)
C55 C60 1.401(7)
C56 C57 1.419(8)
C57 C58 1.375(10)
C58 C59 1.387(9)
C59 C60 1.391(7)
C61 C66 1.390(6)
C61 C62 1.402(6)
C62 C63 1.382(7)
C63 C64 1.380(8)
C64 C65 1.385(8)
C65 C66 1.394(7)
C67 C72 1.397(6)
C67 C68 1.398(6)
C68 C69 1.385(6)
C69 C70 1.370(6)
C70 C71 1.382(6)
C71 C72 1.396(6)
